data_4122789
loop_
_publ_author_name
'O'Reilly, Matthew E'
'Fu, Ross'
'Nielsen, Robert J.'
'Sabat, Michal'
'Goddard, 3rd, William A'
'Gunnoe, T. Brent'

_publ_section_title
;
 Long-Range C-H Bond Activation by Rh(III)-Carboxylates.
;
_journal_issue 42
_journal_name_full 'Journal of the American Chemical Society'
_journal_page_first 14690
_journal_page_last 14693
_journal_paper_doi 10.1021/ja508367m
_journal_volume 136
_journal_year 2014
_chemical_formula_sum 'C36 H34 F3 N2 O2 Rh'
_chemical_formula_weight 686.56
_chemical_name_systematic
; 
 ? 
;
_space_group_crystal_system triclinic
_space_group_IT_number 2
_space_group_name_Hall '-P 1'
_space_group_name_H-M_alt 'P -1'
_symmetry_space_group_name_Hall '-P 1'
_symmetry_space_group_name_H-M 'P -1'
_atom_sites_solution_hydrogens mixed
_audit_creation_method SHELXL-2013
_cell_angle_alpha 84.562(4)
_cell_angle_beta 85.982(3)
_cell_angle_gamma 75.605(3)
_cell_formula_units_Z 2
_cell_length_a 10.4419(19)
_cell_length_b 11.239(2)
_cell_length_c 13.655(3)
_cell_measurement_reflns_used 7289
_cell_measurement_temperature 233(2)
_cell_measurement_theta_max 23.14
_cell_measurement_theta_min 3.40
_cell_volume 1543.4(5)
_computing_cell_refinement 'Bruker SAINT'
_computing_data_collection 'Bruker APEX2'
_computing_data_reduction 'Bruker SAINT'
_computing_molecular_graphics 'Bruker SHELXTL'
_computing_publication_material 'Bruker SHELXTL'
_computing_structure_refinement 'SHELXL-2013 (Sheldrick, 2013)'
_computing_structure_solution 'SHELXS-97 (Sheldrick 2008)'
_diffrn_ambient_temperature 233(2)
_diffrn_measured_fraction_theta_full 0.996
_diffrn_measured_fraction_theta_max 0.990
_diffrn_measurement_device_type 'Bruker APEX-II CCD'
_diffrn_measurement_method '\f and \w scans'
_diffrn_radiation_type MoK\a
_diffrn_radiation_wavelength 0.71073
_diffrn_reflns_av_R_equivalents 0.0259
_diffrn_reflns_av_unetI/netI 0.0221
_diffrn_reflns_Laue_measured_fraction_full 0.996
_diffrn_reflns_Laue_measured_fraction_max 0.990
_diffrn_reflns_limit_h_max 11
_diffrn_reflns_limit_h_min -11
_diffrn_reflns_limit_k_max 12
_diffrn_reflns_limit_k_min -12
_diffrn_reflns_limit_l_max 15
_diffrn_reflns_limit_l_min -15
_diffrn_reflns_number 16485
_diffrn_reflns_point_group_measured_fraction_full 0.996
_diffrn_reflns_point_group_measured_fraction_max 0.990
_diffrn_reflns_theta_full 23.000
_diffrn_reflns_theta_max 23.142
_diffrn_reflns_theta_min 3.395
_exptl_absorpt_coefficient_mu 0.607
_exptl_absorpt_correction_T_max 0.7449
_exptl_absorpt_correction_T_min 0.7024
_exptl_absorpt_correction_type empirical
_exptl_absorpt_process_details 'Bruker SADABS'
_exptl_crystal_colour red
_exptl_crystal_density_diffrn 1.477
_exptl_crystal_density_meas ?
_exptl_crystal_density_method 'not measured'
_exptl_crystal_description needle
_exptl_crystal_F_000 704
_exptl_crystal_size_max 0.350
_exptl_crystal_size_mid 0.180
_exptl_crystal_size_min 0.090
_refine_diff_density_max 0.307
_refine_diff_density_min -0.211
_refine_diff_density_rms 0.041
_refine_ls_extinction_coef none
_refine_ls_extinction_method none
_refine_ls_goodness_of_fit_ref 1.040
_refine_ls_hydrogen_treatment mixed
_refine_ls_matrix_type full
_refine_ls_number_parameters 434
_refine_ls_number_reflns 4350
_refine_ls_number_restraints 164
_refine_ls_restrained_S_all 1.037
_refine_ls_R_factor_all 0.0278
_refine_ls_R_factor_gt 0.0229
_refine_ls_shift/su_max 0.001
_refine_ls_shift/su_mean 0.000
_refine_ls_structure_factor_coef Fsqd
_refine_ls_weighting_details 'w=1/[\s^2^(Fo^2^)+(0.0138P)^2^+1.1242P] where P=(Fo^2^+2Fc^2^)/3'
_refine_ls_weighting_scheme calc
_refine_ls_wR_factor_gt 0.0482
_refine_ls_wR_factor_ref 0.0500
_reflns_Friedel_coverage 0.000
_reflns_number_gt 3914
_reflns_number_total 4350
_reflns_threshold_expression 'I > 2\s(I)'
_cod_data_source_file ja508367m_si_002.cif
_cod_data_source_block C36H34F3N2O2Rh
_cod_depositor_comments
;Adding full bibliography for 4122789.cif.

The following automatic conversions were performed:

'_exptl_crystal_density_meas' value 'not measured' was changed to '?'
- the value is perceived as not measured.

Automatic conversion script
Id: cif_fix_values 3008 2015-01-20 13:52:24Z robertas 
;
_cod_original_cell_volume 1543.5(5)
_cod_database_code 4122789
_shelx_space_group_comment
; 
The symmetry employed for this shelxl refinement is uniquely defined 
by the following loop, which should always be used as a source of 
symmetry information in preference to the above space-group names. 
They are only intended as comments. 
;
_shelx_estimated_absorpt_t_min 0.816
_shelx_estimated_absorpt_t_max 0.947
_shelxl_version_number 2013-4

loop_
_space_group_symop_operation_xyz
'x, y, z'
'-x, -y, -z'

loop_
_atom_site_label
_atom_site_type_symbol
_atom_site_fract_x
_atom_site_fract_y
_atom_site_fract_z
_atom_site_U_iso_or_equiv
_atom_site_adp_type
_atom_site_occupancy
_atom_site_site_symmetry_order
_atom_site_calc_flag
_atom_site_refinement_flags_posn
_atom_site_refinement_flags_adp
_atom_site_refinement_flags_occupancy
Rh Rh 0.20378(2) 0.26821(2) 0.28248(2) 0.03188(7) Uani 1 1 d . U .
F1A F 0.5138(14) 0.5789(10) 0.1621(8) 0.108(3) Uani 0.5 1 d . U P
F2A F 0.5787(8) 0.3919(8) 0.1421(8) 0.126(3) Uani 0.5 1 d . U P
F3A F 0.5638(8) 0.4517(8) 0.2824(5) 0.123(3) Uani 0.5 1 d . U P
F1B F 0.5107(16) 0.5779(11) 0.2000(8) 0.116(3) Uani 0.5 1 d . U P
F2B F 0.5166(7) 0.4678(8) 0.0862(4) 0.123(2) Uani 0.5 1 d . U P
F3B F 0.5963(6) 0.3885(8) 0.2209(8) 0.122(3) Uani 0.5 1 d . U P
O1 O 0.36241(16) 0.34191(15) 0.23944(12) 0.0386(4) Uani 1 1 d . U .
O2 O 0.2723(2) 0.54469(19) 0.21024(18) 0.0778(7) Uani 1 1 d . U .
N1 N 0.07029(19) 0.37633(18) 0.17106(15) 0.0376(5) Uani 1 1 d . U .
N2 N 0.05386(19) 0.18664(18) 0.32182(14) 0.0367(5) Uani 1 1 d . U .
C1 C 0.1984(3) 0.3185(2) 0.42655(19) 0.0422(6) Uani 1 1 d . U .
C2 C 0.2920(3) 0.2032(2) 0.41757(17) 0.0378(6) Uani 1 1 d . U .
C3 C 0.4388(3) 0.1864(2) 0.42402(18) 0.0444(6) Uani 1 1 d . U .
H3A H 0.4638 0.2585 0.3897 0.053 Uiso 1 1 calc R U .
H3B H 0.4848 0.1143 0.3892 0.053 Uiso 1 1 calc R U .
C4 C 0.4874(3) 0.1692(3) 0.5289(2) 0.0547(7) Uani 1 1 d . U .
H4A H 0.4482 0.1073 0.5665 0.066 Uiso 1 1 calc R U .
H4B H 0.5835 0.1357 0.5255 0.066 Uiso 1 1 calc R U .
C5 C 0.4574(3) 0.2832(3) 0.5856(2) 0.0650(8) Uani 1 1 d . U .
H5A H 0.4861 0.3488 0.5443 0.078 Uiso 1 1 calc R U .
H5B H 0.5105 0.2648 0.6440 0.078 Uiso 1 1 calc R U .
C6 C 0.3136(4) 0.3316(3) 0.6187(2) 0.0726(9) Uani 1 1 d . U .
H6A H 0.3104 0.3515 0.6873 0.087 Uiso 1 1 calc R U .
H6B H 0.2682 0.2653 0.6172 0.087 Uiso 1 1 calc R U .
C7 C 0.2365(3) 0.4450(3) 0.5585(2) 0.0705(9) Uani 1 1 d . U .
H7A H 0.2729 0.5151 0.5686 0.085 Uiso 1 1 calc R U .
H7B H 0.1443 0.4640 0.5842 0.085 Uiso 1 1 calc R U .
C8 C 0.2378(3) 0.4331(2) 0.4470(2) 0.0533(7) Uani 1 1 d . U .
H8A H 0.1764 0.5053 0.4163 0.064 Uiso 1 1 calc R U .
H8B H 0.3268 0.4307 0.4179 0.064 Uiso 1 1 calc R U .
C9 C -0.0012(3) 0.4889(2) 0.1847(2) 0.0461(7) Uani 1 1 d . U .
H9 H 0.0261 0.5336 0.2306 0.055 Uiso 1 1 calc R U .
C10 C -0.1155(3) 0.5446(3) 0.1340(2) 0.0557(8) Uani 1 1 d . U .
H10 H -0.1627 0.6252 0.1455 0.067 Uiso 1 1 calc R U .
C11 C -0.1577(3) 0.4817(3) 0.0685(2) 0.0545(8) Uani 1 1 d . U .
H11 H -0.2355 0.5180 0.0352 0.065 Uiso 1 1 calc R U .
C12 C -0.0856(2) 0.3623(2) 0.05010(19) 0.0440(6) Uani 1 1 d . U .
C13 C -0.1200(3) 0.2921(3) -0.0194(2) 0.0565(8) Uani 1 1 d . U .
H13 H -0.1968 0.3241 -0.0548 0.068 Uiso 1 1 calc R U .
C14 C -0.0436(3) 0.1795(3) -0.0356(2) 0.0583(8) Uani 1 1 d . U .
H14 H -0.0683 0.1328 -0.0813 0.070 Uiso 1 1 calc R U .
C15 C 0.0727(3) 0.1312(3) 0.01538(19) 0.0473(7) Uani 1 1 d . U .
H15 H 0.1252 0.0529 0.0023 0.057 Uiso 1 1 calc R U .
C16 C 0.1119(2) 0.1951(2) 0.08342(17) 0.0345(6) Uani 1 1 d . U .
C17 C 0.0311(2) 0.3122(2) 0.10260(17) 0.0357(6) Uani 1 1 d . U .
C18 C 0.2473(2) 0.1504(2) 0.12402(17) 0.0329(5) Uani 1 1 d . U .
C19 C 0.3506(2) 0.1820(2) 0.06472(17) 0.0365(6) Uani 1 1 d . U .
H19 H 0.3287 0.2396 0.0102 0.044 Uiso 1 1 calc R U .
C20 C 0.4824(2) 0.1334(2) 0.08175(18) 0.0393(6) Uani 1 1 d . U .
C21 C 0.5158(2) 0.0482(2) 0.16369(18) 0.0400(6) Uani 1 1 d . U .
C22 C 0.4160(2) 0.0156(2) 0.22178(17) 0.0378(6) Uani 1 1 d . U .
H22 H 0.4392 -0.0424 0.2758 0.045 Uiso 1 1 calc R U .
C23 C 0.2806(2) 0.0637(2) 0.20556(16) 0.0326(5) Uani 1 1 d . U .
C24 C 0.1848(2) -0.0009(2) 0.25909(17) 0.0337(5) Uani 1 1 d . U .
C25 C 0.2047(3) -0.1257(2) 0.25716(19) 0.0447(6) Uani 1 1 d . U .
H25 H 0.2817 -0.1700 0.2247 0.054 Uiso 1 1 calc R U .
C26 C 0.1136(3) -0.1897(3) 0.3023(2) 0.0583(8) Uani 1 1 d . U .
H26 H 0.1321 -0.2758 0.3018 0.070 Uiso 1 1 calc R U .
C27 C 0.0002(3) -0.1283(3) 0.3462(2) 0.0595(8) Uani 1 1 d . U .
H27 H -0.0618 -0.1715 0.3736 0.071 Uiso 1 1 calc R U .
C28 C -0.0265(3) 0.0008(2) 0.35134(19) 0.0456(6) Uani 1 1 d . U .
C29 C -0.1435(3) 0.0702(3) 0.3942(2) 0.0613(8) Uani 1 1 d . U .
H29 H -0.2096 0.0315 0.4210 0.074 Uiso 1 1 calc R U .
C30 C -0.1613(3) 0.1927(3) 0.3969(2) 0.0651(9) Uani 1 1 d . U .
H30 H -0.2415 0.2407 0.4224 0.078 Uiso 1 1 calc R U .
C31 C -0.0595(3) 0.2476(3) 0.3613(2) 0.0516(7) Uani 1 1 d . U .
H31 H -0.0724 0.3327 0.3658 0.062 Uiso 1 1 calc R U .
C32 C 0.0697(2) 0.0633(2) 0.31095(17) 0.0352(6) Uani 1 1 d . U .
C33 C 0.5874(3) 0.1679(3) 0.0115(2) 0.0590(8) Uani 1 1 d . U .
H33A H 0.5461 0.2316 -0.0375 0.089 Uiso 1 1 calc R U .
H33B H 0.6361 0.0960 -0.0210 0.089 Uiso 1 1 calc R U .
H33C H 0.6477 0.1984 0.0476 0.089 Uiso 1 1 calc R U .
C34 C 0.6582(3) -0.0079(3) 0.1879(2) 0.0694(9) Uani 1 1 d . U .
H34A H 0.6612 -0.0613 0.2482 0.104 Uiso 1 1 calc R U .
H34B H 0.7016 0.0571 0.1964 0.104 Uiso 1 1 calc R U .
H34C H 0.7034 -0.0556 0.1345 0.104 Uiso 1 1 calc R U .
C35 C 0.3623(3) 0.4521(3) 0.21486(19) 0.0439(6) Uani 1 1 d . U .
C36 C 0.5021(3) 0.4698(3) 0.1903(3) 0.0667(9) Uani 1 1 d . U .
H1 H 0.112(3) 0.317(2) 0.4554(18) 0.045(7) Uiso 1 1 d . . .
H2 H 0.265(2) 0.132(2) 0.4415(15) 0.026(6) Uiso 1 1 d . . .

loop_
_atom_site_aniso_label
_atom_site_aniso_U_11
_atom_site_aniso_U_22
_atom_site_aniso_U_33
_atom_site_aniso_U_23
_atom_site_aniso_U_13
_atom_site_aniso_U_12
Rh 0.03349(11) 0.02961(11) 0.03181(11) -0.00016(8) 0.00058(8) -0.00776(8)
F1A 0.092(4) 0.086(4) 0.145(7) 0.055(4) 0.004(5) -0.048(4)
F2A 0.082(6) 0.130(6) 0.186(8) -0.079(6) 0.064(6) -0.059(4)
F3A 0.106(6) 0.174(7) 0.120(5) 0.027(4) -0.058(4) -0.090(5)
F1B 0.128(6) 0.100(4) 0.154(8) -0.032(5) 0.003(6) -0.087(4)
F2B 0.118(6) 0.190(7) 0.077(3) -0.014(4) 0.043(3) -0.077(5)
F3B 0.045(3) 0.128(6) 0.183(8) 0.070(6) -0.027(6) -0.028(4)
O1 0.0411(10) 0.0368(10) 0.0391(10) 0.0021(8) -0.0004(8) -0.0139(8)
O2 0.0637(14) 0.0476(13) 0.116(2) 0.0199(12) -0.0136(13) -0.0088(11)
N1 0.0345(11) 0.0339(12) 0.0413(12) 0.0037(9) 0.0010(9) -0.0058(9)
N2 0.0361(12) 0.0343(11) 0.0387(12) -0.0031(9) 0.0040(9) -0.0081(9)
C1 0.0478(17) 0.0414(15) 0.0363(15) -0.0078(12) 0.0060(13) -0.0095(13)
C2 0.0532(16) 0.0331(14) 0.0277(13) -0.0006(11) -0.0008(11) -0.0130(13)
C3 0.0547(17) 0.0371(15) 0.0381(15) -0.0020(12) -0.0066(12) -0.0044(12)
C4 0.0646(19) 0.0528(18) 0.0445(17) 0.0002(13) -0.0150(14) -0.0082(15)
C5 0.085(2) 0.065(2) 0.0469(18) -0.0082(15) -0.0188(16) -0.0154(17)
C6 0.098(3) 0.085(2) 0.0396(17) -0.0212(16) -0.0013(17) -0.025(2)
C7 0.083(2) 0.062(2) 0.068(2) -0.0367(17) 0.0024(18) -0.0108(17)
C8 0.0632(19) 0.0387(15) 0.0557(18) -0.0137(13) -0.0031(14) -0.0044(14)
C9 0.0429(15) 0.0377(15) 0.0534(17) 0.0020(12) 0.0049(13) -0.0057(13)
C10 0.0400(16) 0.0429(16) 0.072(2) 0.0118(15) 0.0103(15) 0.0030(13)
C11 0.0286(14) 0.0584(19) 0.068(2) 0.0236(15) -0.0029(13) -0.0058(13)
C12 0.0299(14) 0.0502(16) 0.0496(16) 0.0193(13) -0.0040(12) -0.0136(12)
C13 0.0426(16) 0.072(2) 0.0590(19) 0.0229(16) -0.0204(14) -0.0269(16)
C14 0.0618(19) 0.069(2) 0.0529(18) 0.0051(15) -0.0199(15) -0.0322(17)
C15 0.0496(16) 0.0501(16) 0.0442(16) 0.0007(13) -0.0096(13) -0.0156(13)
C16 0.0335(13) 0.0381(14) 0.0318(13) 0.0052(11) -0.0033(10) -0.0108(11)
C17 0.0307(13) 0.0386(14) 0.0362(14) 0.0101(11) 0.0004(11) -0.0110(11)
C18 0.0354(13) 0.0296(13) 0.0334(13) -0.0050(10) -0.0016(11) -0.0065(10)
C19 0.0400(14) 0.0346(14) 0.0332(14) 0.0009(11) -0.0023(11) -0.0071(11)
C20 0.0372(14) 0.0421(15) 0.0396(15) -0.0112(12) 0.0037(11) -0.0102(12)
C21 0.0339(14) 0.0476(16) 0.0366(14) -0.0129(12) -0.0016(11) -0.0029(12)
C22 0.0405(14) 0.0386(14) 0.0305(13) -0.0041(11) -0.0050(11) -0.0009(11)
C23 0.0367(13) 0.0318(13) 0.0282(13) -0.0051(10) -0.0021(10) -0.0050(11)
C24 0.0391(14) 0.0338(13) 0.0286(13) -0.0001(10) -0.0077(11) -0.0089(11)
C25 0.0543(17) 0.0377(15) 0.0417(15) -0.0037(12) -0.0060(13) -0.0094(13)
C26 0.081(2) 0.0351(15) 0.063(2) 0.0011(14) -0.0064(17) -0.0230(15)
C27 0.071(2) 0.0540(18) 0.063(2) 0.0043(15) 0.0004(16) -0.0358(16)
C28 0.0490(16) 0.0478(16) 0.0442(16) 0.0027(13) -0.0011(13) -0.0223(13)
C29 0.0502(18) 0.068(2) 0.070(2) -0.0034(17) 0.0147(15) -0.0294(16)
C30 0.0425(17) 0.064(2) 0.086(2) -0.0107(17) 0.0238(16) -0.0126(15)
C31 0.0442(16) 0.0435(16) 0.0645(19) -0.0065(14) 0.0136(14) -0.0094(13)
C32 0.0385(14) 0.0370(14) 0.0308(13) 0.0020(11) -0.0049(11) -0.0113(11)
C33 0.0444(17) 0.067(2) 0.063(2) -0.0010(16) 0.0118(14) -0.0147(15)
C34 0.0385(16) 0.097(3) 0.062(2) 0.0021(18) -0.0047(14) 0.0003(16)
C35 0.0491(16) 0.0449(17) 0.0392(15) 0.0073(13) -0.0070(12) -0.0171(14)
C36 0.062(2) 0.054(2) 0.089(3) 0.001(2) 0.0041(19) -0.0283(17)

loop_
_atom_type_symbol
_atom_type_description
_atom_type_scat_dispersion_real
_atom_type_scat_dispersion_imag
_atom_type_scat_source
C C 0.0033 0.0016 'International Tables Vol C Tables 4.2.6.8 and 6.1.1.4'
H H 0.0000 0.0000 'International Tables Vol C Tables 4.2.6.8 and 6.1.1.4'
N N 0.0061 0.0033 'International Tables Vol C Tables 4.2.6.8 and 6.1.1.4'
O O 0.0106 0.0060 'International Tables Vol C Tables 4.2.6.8 and 6.1.1.4'
F F 0.0171 0.0103 'International Tables Vol C Tables 4.2.6.8 and 6.1.1.4'
Rh Rh -1.1178 0.9187 'International Tables Vol C Tables 4.2.6.8 and 6.1.1.4'

loop_
_geom_angle_atom_site_label_1
_geom_angle_atom_site_label_2
_geom_angle_atom_site_label_3
_geom_angle
N2 Rh O1 176.73(7)
N2 Rh C1 89.21(10)
O1 Rh C1 92.74(9)
N2 Rh C2 90.96(9)
O1 Rh C2 88.86(9)
C1 Rh C2 39.71(10)
N2 Rh N1 84.78(8)
O1 Rh N1 96.36(7)
C1 Rh N1 122.66(9)
C2 Rh N1 162.09(8)
N2 Rh C23 77.40(8)
O1 Rh C23 99.36(7)
C1 Rh C23 133.20(9)
C2 Rh C23 95.20(9)
N1 Rh C23 100.80(7)
N2 Rh C18 88.61(8)
O1 Rh C18 88.82(7)
C1 Rh C18 164.74(9)
C2 Rh C18 125.23(8)
N1 Rh C18 72.15(7)
C23 Rh C18 31.86(7)
F1B F1A C36 76(2)
F1B F1A F2B 131(2)
C36 F1A F2B 55.1(5)
F3B F2A F2B 133.5(9)
F3B F2A C36 63.3(5)
F2B F2A C36 71.9(6)
F3B F3A C36 56.1(4)
F3B F3A F1B 91.9(7)
C36 F3A F1B 45.9(4)
F1A F1B C36 81(2)
F1A F1B F3A 127(3)
C36 F1B F3A 54.4(5)
F2A F2B C36 55.7(4)
F2A F2B F1A 91.0(6)
C36 F2B F1A 47.7(4)
F2A F3B F3A 136.7(10)
F2A F3B C36 63.8(5)
F3A F3B C36 74.2(7)
C35 O1 Rh 128.34(17)
C9 N1 C17 118.1(2)
C9 N1 Rh 121.78(18)
C17 N1 Rh 117.02(15)
C31 N2 C32 118.0(2)
C31 N2 Rh 121.76(17)
C32 N2 Rh 120.20(15)
C2 C1 C8 122.7(3)
C2 C1 Rh 70.68(14)
C8 C1 Rh 120.77(19)
C1 C2 C3 123.2(2)
C1 C2 Rh 69.60(14)
C3 C2 Rh 119.38(17)
C2 C3 C4 114.9(2)
C5 C4 C3 116.5(2)
C4 C5 C6 115.9(3)
C5 C6 C7 116.1(3)
C6 C7 C8 115.5(2)
C1 C8 C7 111.2(2)
N1 C9 C10 123.2(3)
C11 C10 C9 119.6(3)
C10 C11 C12 120.0(3)
C11 C12 C13 123.7(3)
C11 C12 C17 117.5(3)
C13 C12 C17 118.8(3)
C14 C13 C12 120.4(3)
C13 C14 C15 120.5(3)
C16 C15 C14 121.8(3)
C15 C16 C17 118.2(2)
C15 C16 C18 120.2(2)
C17 C16 C18 120.9(2)
N1 C17 C16 118.3(2)
N1 C17 C12 121.6(2)
C16 C17 C12 120.2(2)
C19 C18 C23 118.0(2)
C19 C18 C16 115.5(2)
C23 C18 C16 125.5(2)
C19 C18 Rh 110.90(15)
C23 C18 Rh 71.85(13)
C16 C18 Rh 98.52(14)
C20 C19 C18 123.6(2)
C19 C20 C21 118.5(2)
C19 C20 C33 120.2(2)
C21 C20 C33 121.3(2)
C22 C21 C20 118.5(2)
C22 C21 C34 119.9(2)
C20 C21 C34 121.6(2)
C21 C22 C23 123.9(2)
C22 C23 C18 117.4(2)
C22 C23 C24 117.7(2)
C18 C23 C24 123.1(2)
C22 C23 Rh 108.61(15)
C18 C23 Rh 76.29(13)
C24 C23 Rh 98.41(14)
C25 C24 C32 117.9(2)
C25 C24 C23 120.0(2)
C32 C24 C23 122.1(2)
C24 C25 C26 122.0(3)
C27 C26 C25 120.4(3)
C26 C27 C28 120.5(3)
C29 C28 C27 123.3(3)
C29 C28 C32 118.1(2)
C27 C28 C32 118.6(3)
C30 C29 C28 119.8(3)
C29 C30 C31 119.3(3)
N2 C31 C30 123.6(3)
N2 C32 C28 120.8(2)
N2 C32 C24 118.9(2)
C28 C32 C24 120.3(2)
O2 C35 O1 131.2(3)
O2 C35 C36 116.5(3)
O1 C35 C36 112.3(2)
F3B C36 F2A 52.9(5)
F3B C36 F1B 114.5(9)
F2A C36 F1B 127.2(8)
F3B C36 F1A 121.7(8)
F2A C36 F1A 111.3(8)
F1B C36 F1A 23.4(9)
F3B C36 F2B 104.4(6)
F2A C36 F2B 52.4(5)
F1B C36 F2B 100.6(6)
F1A C36 F2B 77.2(6)
F3B C36 F3A 49.7(5)
F2A C36 F3A 102.0(6)
F1B C36 F3A 79.6(7)
F1A C36 F3A 100.0(6)
F2B C36 F3A 148.2(5)
F3B C36 C35 118.1(4)
F2A C36 C35 117.1(4)
F1B C36 C35 112.8(8)
F1A C36 C35 117.8(7)
F2B C36 C35 103.7(4)
F3A C36 C35 105.4(4)

loop_
_geom_bond_atom_site_label_1
_geom_bond_atom_site_label_2
_geom_bond_distance
Rh N2 2.0204(19)
Rh O1 2.0564(16)
Rh C1 2.091(3)
Rh C2 2.105(2)
Rh N1 2.200(2)
Rh C23 2.541(2)
Rh C18 2.597(2)
F1A F1B 0.52(2)
F1A C36 1.283(10)
F1A F2B 1.691(14)
F2A F3B 1.100(9)
F2A F2B 1.184(10)
F2A C36 1.236(6)
F3A F3B 1.131(10)
F3A C36 1.427(7)
F3A F1B 1.725(14)
F1B C36 1.260(10)
F2B C36 1.422(7)
F3B C36 1.231(6)
O1 C35 1.252(3)
O2 C35 1.216(3)
N1 C9 1.322(3)
N1 C17 1.374(3)
N2 C31 1.319(3)
N2 C32 1.376(3)
C1 C2 1.425(4)
C1 C8 1.501(4)
C2 C3 1.506(4)
C3 C4 1.532(3)
C4 C5 1.514(4)
C5 C6 1.516(4)
C6 C7 1.527(4)
C7 C8 1.540(4)
C9 C10 1.399(4)
C10 C11 1.350(4)
C11 C12 1.402(4)
C12 C13 1.408(4)
C12 C17 1.422(3)
C13 C14 1.347(4)
C14 C15 1.405(4)
C15 C16 1.368(3)
C16 C17 1.412(3)
C16 C18 1.504(3)
C18 C19 1.400(3)
C18 C23 1.411(3)
C19 C20 1.376(3)
C20 C21 1.406(3)
C20 C33 1.506(3)
C21 C22 1.367(3)
C21 C34 1.510(4)
C22 C23 1.407(3)
C23 C24 1.490(3)
C24 C25 1.369(3)
C24 C32 1.419(3)
C25 C26 1.405(4)
C26 C27 1.346(4)
C27 C28 1.415(4)
C28 C29 1.399(4)
C28 C32 1.417(3)
C29 C30 1.346(4)
C30 C31 1.394(4)
C35 C36 1.532(4)
